data_1571973
loop_
_publ_author_name
'Cobb, Caitlyn R.'
'Ngo, Ren K.'
'Dick, Emily J.'
'Lynch, Vincent M.'
'Rose, Michael J.'

_publ_section_title
;
 Multi-phosphine-chelated iron-carbide clusters <i>via</i> redox-promoted
 ligand exchange on an inert hexa-iron-carbide carbonyl cluster,
 [Fe<sub>6</sub>(&#x3bc;<sub>6</sub>-C)(&#x3bc;<sub>2</sub>-CO)<sub>4</sub>(CO)<sub>12</sub>]<sup>2</sup>.
;
_journal_issue 29
_journal_name_full 'Chemical science'
_journal_page_first 11455
_journal_page_last 11471
_journal_paper_doi 10.1039/d4sc01370k
_journal_volume 15
_journal_year 2024
_chemical_formula_moiety 'C52 H39 Fe4 O10 P3'
_chemical_formula_sum 'C52 H39 Fe4 O10 P3'
_chemical_formula_weight 1140.14
_space_group_crystal_system monoclinic
_space_group_IT_number 14
_space_group_name_Hall '-P 2ybc'
_space_group_name_H-M_alt 'P 1 21/c 1'
_atom_sites_solution_hydrogens geom
_atom_sites_solution_primary dual
_audit_creation_date 2023-01-19
_audit_creation_method
;
Olex2 1.5
(compiled 2022.04.07 svn.rca3783a0 for OlexSys, GUI svn.r6498)
;
_audit_update_record
;
2023-06-06 deposited with the CCDC.	2024-06-03 downloaded from the CCDC.
;
_cell_angle_alpha 90
_cell_angle_beta 104.582(3)
_cell_angle_gamma 90
_cell_formula_units_Z 4
_cell_length_a 10.2347(3)
_cell_length_b 24.9460(6)
_cell_length_c 19.6152(6)
_cell_measurement_reflns_used 9672
_cell_measurement_temperature 100.02(12)
_cell_measurement_theta_max 73.1950
_cell_measurement_theta_min 4.3910
_cell_volume 4846.7(2)
_computing_cell_refinement 'CrysAlisPro 1.171.40.71a (Rigaku OD, 2020)'
_computing_data_collection 'CrysAlisPro 1.171.40.71a (Rigaku OD, 2020)'
_computing_data_reduction 'CrysAlisPro 1.171.40.71a (Rigaku OD, 2020)'
_computing_molecular_graphics 'Olex2 1.5 (Dolomanov et al., 2009)'
_computing_publication_material 'Olex2 1.5 (Dolomanov et al., 2009)'
_computing_structure_refinement 'SHELXL 2018/3 (Sheldrick, 2015)'
_computing_structure_solution 'SHELXT  (Sheldrick, 2015)'
_diffrn_ambient_environment N~2~
_diffrn_ambient_temperature 100.02(12)
_diffrn_detector 'CCD plate'
_diffrn_detector_area_resol_mean 5.2940
_diffrn_detector_type AtlasS2
_diffrn_measured_fraction_theta_full 0.967
_diffrn_measured_fraction_theta_max 0.938
_diffrn_measurement_details
;
List of Runs (angles in degrees, time in seconds):

  # Type    Start    End  Width  t~exp~   \w     \q     \k     \f   Frames
#--------------------------------------------------------------------------
  1  \w   -112.00 -12.00   1.00   30.00    --  -39.84 -57.00-150.00  100
  2  \w    -72.00  36.00   1.00   30.00    --  -39.84  77.00   0.00  108
  3  \w     34.00 133.00   1.00   37.50    --  107.09 -45.00 -60.00   99
  4  \w     79.00 178.00   1.00   37.50    --  107.09  30.00 120.00   99
  5  \w     24.00 107.00   1.00   37.50    --  107.09 -94.00 -90.00   83
  6  \w     34.00 112.00   1.00   37.50    --  107.09-125.00-120.00   78
  7  \w    103.00 178.00   1.00   37.50    --  107.09  77.00 -60.00   75
  8  \w     97.00 178.00   1.00   37.50    --  107.09 125.00-120.00   81
  9  \w   -112.00 -12.00   1.00   30.00    --  -39.84 -57.00  30.00  100
 10  \w   -112.00 -12.00   1.00   30.00    --  -39.84 -57.00 -60.00  100
 11  \w     79.00 178.00   1.00   37.50    --  107.09  30.00  30.00   99
 12  \w     54.00  85.00   1.00   37.50    --  107.09  15.00-120.00   31
;
_diffrn_measurement_device 'four-circle diffractometer'
_diffrn_measurement_device_type 'SuperNova, Dual, Cu at home/near, AtlasS2'
_diffrn_measurement_method '\w scans'
_diffrn_orient_matrix_type 'CrysAlisPro convention (1999,Acta A55,543-557)'
_diffrn_orient_matrix_UB_11 0.1488611000
_diffrn_orient_matrix_UB_12 -0.0151295000
_diffrn_orient_matrix_UB_13 0.0314302000
_diffrn_orient_matrix_UB_21 -0.0408285000
_diffrn_orient_matrix_UB_22 -0.0591841000
_diffrn_orient_matrix_UB_23 0.0033601000
_diffrn_orient_matrix_UB_31 0.0182461000
_diffrn_orient_matrix_UB_32 -0.0089636000
_diffrn_orient_matrix_UB_33 -0.0748392000
_diffrn_radiation_monochromator mirror
_diffrn_radiation_probe x-ray
_diffrn_radiation_type 'Cu K\a'
_diffrn_radiation_wavelength 1.54184
_diffrn_reflns_av_R_equivalents 0.0892
_diffrn_reflns_av_unetI/netI 0.0820
_diffrn_reflns_Laue_measured_fraction_full 0.967
_diffrn_reflns_Laue_measured_fraction_max 0.938
_diffrn_reflns_limit_h_max 12
_diffrn_reflns_limit_h_min -12
_diffrn_reflns_limit_k_max 30
_diffrn_reflns_limit_k_min -29
_diffrn_reflns_limit_l_max 15
_diffrn_reflns_limit_l_min -24
_diffrn_reflns_number 24734
_diffrn_reflns_point_group_measured_fraction_full 0.967
_diffrn_reflns_point_group_measured_fraction_max 0.938
_diffrn_reflns_theta_full 67.684
_diffrn_reflns_theta_max 73.500
_diffrn_reflns_theta_min 2.925
_diffrn_source 'micro-focus sealed X-ray tube'
_diffrn_source_type 'SuperNova (Cu) X-ray Source'
_exptl_absorpt_coefficient_mu 10.843
_exptl_absorpt_correction_T_max 1.00000
_exptl_absorpt_correction_T_min 0.11829
_exptl_absorpt_correction_type multi-scan
_exptl_absorpt_process_details
;
CrysAlisPro 1.171.40.71a (Rigaku Oxford Diffraction, 2020)
Empirical absorption correction using spherical harmonics,
 implemented in SCALE3 ABSPACK scaling algorithm.
;
_exptl_crystal_colour 'metallic greenish black'
_exptl_crystal_colour_lustre metallic
_exptl_crystal_colour_modifier greenish
_exptl_crystal_colour_primary black
_exptl_crystal_density_diffrn 1.563
_exptl_crystal_description block
_exptl_crystal_F_000 2320
_exptl_crystal_preparation 'From the reaction of 2 with Triphos in MeCN.'
_exptl_crystal_recrystallization_method 'Slow evaporation from a solution of 8 in diethyl ether.'
_exptl_crystal_size_max 0.426
_exptl_crystal_size_mid 0.227
_exptl_crystal_size_min 0.141
_refine_diff_density_max 1.616
_refine_diff_density_min -0.705
_refine_diff_density_rms 0.158
_refine_ls_extinction_method none
_refine_ls_goodness_of_fit_ref 1.044
_refine_ls_hydrogen_treatment constr
_refine_ls_matrix_type full
_refine_ls_number_parameters 623
_refine_ls_number_reflns 9172
_refine_ls_number_restraints 414
_refine_ls_restrained_S_all 1.027
_refine_ls_R_factor_all 0.1209
_refine_ls_R_factor_gt 0.0804
_refine_ls_shift/su_max 0.001
_refine_ls_shift/su_mean 0.000
_refine_ls_structure_factor_coef Fsqd
_refine_ls_weighting_details 'w=1/[\s^2^(Fo^2^)+(0.1259P)^2^+13.9167P] where P=(Fo^2^+2Fc^2^)/3'
_refine_ls_weighting_scheme calc
_refine_ls_wR_factor_gt 0.2005
_refine_ls_wR_factor_ref 0.2307
_reflns_Friedel_coverage 0.000
_reflns_number_gt 6227
_reflns_number_total 9172
_reflns_threshold_expression 'I > 2\s(I)'
_cod_data_source_file d4sc01370k3.cif
_cod_data_source_block compound8
_cod_depositor_comments 'Adding full bibliography for 1571968--1571976.cif.'
_cod_database_code 1571973
_shelx_shelxl_version_number 2018/3
_chemical_oxdiff_formula 'C108 H108 N108 O108 P108 Fe108 '
_chemical_oxdiff_usercomment 'black crystal, block'
_shelx_space_group_comment
;
The symmetry employed for this shelxl refinement is uniquely defined
by the following loop, which should always be used as a source of
symmetry information in preference to the above space-group names.
They are only intended as comments.
;
_reflns_odcompleteness_completeness 95.20
_reflns_odcompleteness_iscentric 1
_reflns_odcompleteness_theta 66.97
_olex2_refinement_description
;
1. Others
 Fixed Uiso: H00L(0.034) H00A(0.023) H00B(0.023) H00O(0.037) H00C(0.028)
 H00D(0.028) H00E(0.028) H00F(0.028) H00T(0.034) H00U(0.038) H00V(0.034)
 H00X(0.036) H00G(0.039) H00H(0.039) H00I(0.039) H00Z(0.028) H012(0.033)
 H016(0.039) H017(0.039) H018(0.043) H01B(0.045) H01C(0.037) H01F(0.045)
 H2(0.041) H01I(0.042) H01J(0.044) H01K(0.044) H01L(0.044) H01M(0.042)
 H01N(0.041) H01O(0.048) H01P(0.046) H01Q(0.047) H01S(0.054) H01T(0.064)
 H01U(0.06) H01V(0.049) H01W(0.054) H01X(0.053)
 Fixed X: H00L(0.910169) H00A(0.778159) H00B(0.708292) H00O(0.774155)
 H00C(0.636786) H00D(0.734787) H00E(0.496747) H00F(0.420893) H00T(0.658508)
 H00U(0.314576) H00V(1.311278) H00X(1.111261) H00G(0.555024) H00H(0.455259)
 H00I(0.440691) H00Z(1.111836) H012(0.953947) H016(0.905743) H017(1.313712)
 H018(0.807757) H01B(0.666595) H01C(0.377983) H01F(0.916419) H2(0.17656)
 H01I(0.994996) H01J(0.35317) H01K(0.163475) H01L(0.53927) H01M(0.616983)
 H01N(0.556331) H01O(0.465533) H01P(0.158205) H01Q(0.384766) H01S(0.186166)
 H01T(0.995456) H01U(0.804863) H01V(1.047114) H01W(0.377278) H01X(0.345327)
 Fixed Y: H00L(0.700249) H00A(0.710292) H00B(0.746465) H00O(0.553367)
 H00C(0.606886) H00D(0.652172) H00E(0.684024) H00F(0.648408) H00T(0.485955)
 H00U(0.640472) H00V(0.615003) H00X(0.734033) H00G(0.715214) H00H(0.668422)
 H00I(0.724003) H00Z(0.582942) H012(0.509801) H016(0.786885) H017(0.690243)
 H018(0.467541) H01B(0.885937) H01C(0.78204) H01F(0.404114) H2(0.819805)
 H01I(0.425364) H01J(0.874182) H01K(0.863918) H01L(0.510952) H01M(0.418472)
 H01N(0.837666) H01O(0.43186) H01P(0.6125) H01Q(0.578663) H01S(0.533566)
 H01T(0.943202) H01U(0.957228) H01V(0.858274) H01W(0.482088) H01X(0.510523)
 Fixed Z: H00L(0.933899) H00A(0.81825) H00B(0.863044) H00O(0.959539)
 H00C(0.882764) H00D(0.919854) H00E(0.721925) H00F(0.76515) H00T(0.755069)
 H00U(0.639682) H00V(0.934423) H00X(1.001536) H00G(0.914496) H00H(0.88383)
 H00I(0.845353) H00Z(0.863723) H012(0.807401) H016(0.857751) H017(1.003049)
 H018(1.005022) H01B(0.720565) H01C(0.656803) H01F(0.955946) H2(0.665449)
 H01I(0.858036) H01J(0.856745) H01K(0.765781) H01L(0.626723) H01M(0.826429)
 H01N(0.849589) H01O(0.894335) H01P(0.537858) H01Q(0.812984) H01S(0.483681)
 H01T(0.856745) H01U(0.766403) H01V(0.901222) H01W(0.52673) H01X(0.884857)
;
_olex2_date_sample_data_collection 2021-07-10
_olex2_submission_special_instructions 'No special instructions were received'
_oxdiff_exptl_absorpt_empirical_details
;
Empirical correction (ABSPACK) includes:
- Absorption correction using spherical harmonics
- Frame scaling
;
_oxdiff_exptl_absorpt_empirical_full_max 3.678
_oxdiff_exptl_absorpt_empirical_full_min 0.415

loop_
_space_group_symop_operation_xyz
'x, y, z'
'-x, y+1/2, -z+1/2'
'-x, -y, -z'
'x, -y-1/2, z-1/2'

loop_
_atom_site_label
_atom_site_type_symbol
_atom_site_fract_x
_atom_site_fract_y
_atom_site_fract_z
_atom_site_U_iso_or_equiv
_atom_site_adp_type
_atom_site_occupancy
_atom_site_site_symmetry_order
_atom_site_calc_flag
_atom_site_refinement_flags_posn
_atom_site_refinement_flags_adp
_atom_site_refinement_flags_occupancy
_atom_site_disorder_assembly
_atom_site_disorder_group
Fe2 Fe 0.78520(10) 0.61094(4) 0.71830(6) 0.0212(3) Uani 1 1 d . U . . .
Fe1 Fe 0.91509(10) 0.69547(4) 0.69375(6) 0.0247(3) Uani 1 1 d . U . . .
Fe4 Fe 0.75023(11) 0.65434(5) 0.58870(6) 0.0267(3) Uani 1 1 d . U . . .
Fe3 Fe 0.67813(11) 0.74144(4) 0.64571(6) 0.0254(3) Uani 1 1 d . U . . .
P2 P 0.83100(16) 0.60738(7) 0.83754(9) 0.0214(4) Uani 1 1 d . U . . .
P1 P 0.65135(16) 0.77509(7) 0.74761(10) 0.0241(4) Uani 1 1 d . U . . .
P3 P 0.57026(16) 0.59630(7) 0.72298(10) 0.0244(4) Uani 1 1 d . U . . .
O3 O 1.0771(5) 0.5953(2) 0.7320(3) 0.0319(11) Uani 1 1 d . U . . .
O1 O 1.1305(5) 0.7322(2) 0.8144(3) 0.0363(13) Uani 1 1 d . U . . .
O7 O 0.9355(5) 0.8108(2) 0.6667(3) 0.0376(13) Uani 1 1 d . U . . .
O2 O 1.0941(5) 0.6963(2) 0.5994(3) 0.0377(13) Uani 1 1 d . U . . .
O9 O 0.5023(5) 0.6161(2) 0.4888(3) 0.0441(15) Uani 1 1 d . U . . .
O5 O 0.4052(5) 0.7163(2) 0.5621(3) 0.0403(14) Uani 1 1 d . U . . .
O8 O 0.7884(6) 0.7354(2) 0.4884(3) 0.0443(14) Uani 1 1 d . U . . .
O10 O 0.9138(6) 0.5704(2) 0.5437(3) 0.0416(14) Uani 1 1 d . U . . .
O4 O 0.8119(5) 0.5035(2) 0.6605(3) 0.0368(13) Uani 1 1 d . U . . .
O6 O 0.6576(6) 0.8406(2) 0.5604(3) 0.0429(14) Uani 1 1 d . U . . .
C41 C 0.8562(6) 0.5403(3) 0.8770(4) 0.0256(15) Uani 1 1 d . U . . .
C47 C 0.9875(6) 0.6381(3) 0.8901(4) 0.0225(14) Uani 1 1 d . U . . .
C1 C 0.7253(6) 0.6748(3) 0.6802(4) 0.0241(14) Uani 1 1 d . U . . .
C48 C 0.9908(7) 0.6833(3) 0.9331(4) 0.0285(15) Uani 1 1 d . U . . .
H00L H 0.910169 0.700249 0.933899 0.034 Uiso 1 1 calc R U . . .
C14 C 0.6922(6) 0.7260(3) 0.8196(3) 0.0195(13) Uani 1 1 d . U . . .
H00A H 0.778159 0.710292 0.818250 0.023 Uiso 1 1 calc R U . . .
H00B H 0.708292 0.746465 0.863044 0.023 Uiso 1 1 calc R U . . .
C4 C 0.9745(7) 0.6175(3) 0.7228(4) 0.0241(14) Uani 1 1 d . U . . .
C42 C 0.8157(7) 0.5277(3) 0.9378(4) 0.0307(16) Uani 1 1 d . U . . .
H00O H 0.774155 0.553367 0.959539 0.037 Uiso 1 1 calc R U . . .
C16 C 0.6933(6) 0.6361(3) 0.8745(4) 0.0236(14) Uani 1 1 d . U . . .
H00C H 0.636786 0.606886 0.882764 0.028 Uiso 1 1 calc R U . . .
H00D H 0.734787 0.652172 0.919854 0.028 Uiso 1 1 calc R U . . .
C17 C 0.7684(7) 0.8291(3) 0.7846(4) 0.0270(15) Uani 1 1 d . U . . .
C29 C 0.4455(7) 0.5791(3) 0.6407(4) 0.0287(16) Uani 1 1 d . U . . .
C15 C 0.5090(6) 0.6563(3) 0.7576(4) 0.0236(14) Uani 1 1 d . U . . .
H00E H 0.496747 0.684024 0.721925 0.028 Uiso 1 1 calc R U . . .
H00F H 0.420893 0.648408 0.765150 0.028 Uiso 1 1 calc R U . . .
C40 C 0.5968(7) 0.4918(3) 0.7819(4) 0.0281(15) Uani 1 1 d . U . . .
H00T H 0.658508 0.485955 0.755069 0.034 Uiso 1 1 calc R U . . .
C30 C 0.3291(7) 0.6094(3) 0.6164(4) 0.0314(17) Uani 1 1 d . U . . .
H00U H 0.314576 0.640472 0.639682 0.038 Uiso 1 1 calc R U . . .
C51 C 1.2307(7) 0.6325(3) 0.9338(4) 0.0282(16) Uani 1 1 d . U . . .
H00V H 1.311278 0.615003 0.934423 0.034 Uiso 1 1 calc R U . . .
C23 C 0.4913(6) 0.8052(3) 0.7518(4) 0.0249(14) Uani 1 1 d . U . . .
C49 C 1.1112(7) 0.7034(3) 0.9744(4) 0.0297(16) Uani 1 1 d . U . . .
H00X H 1.111261 0.734033 1.001536 0.036 Uiso 1 1 calc R U . . .
C12 C 0.5036(7) 0.6986(3) 0.8721(4) 0.0263(15) Uani 1 1 d . U . . .
H00G H 0.555024 0.715214 0.914496 0.039 Uiso 1 1 calc R U . . .
H00H H 0.455259 0.668422 0.883830 0.039 Uiso 1 1 calc R U . . .
H00I H 0.440691 0.724003 0.845353 0.039 Uiso 1 1 calc R U . . .
C52 C 1.1106(6) 0.6130(3) 0.8915(4) 0.0234(14) Uani 1 1 d . U . . .
H00Z H 1.111836 0.582942 0.863723 0.028 Uiso 1 1 calc R U . . .
C8 C 0.8898(7) 0.7685(3) 0.6719(4) 0.0322(17) Uani 1 1 d . U . . .
C10 C 0.5943(7) 0.6300(3) 0.5318(4) 0.0316(16) Uani 1 1 d . U . . .
C46 C 0.9245(7) 0.5016(3) 0.8473(4) 0.0272(15) Uani 1 1 d . U . . .
H012 H 0.953947 0.509801 0.807401 0.033 Uiso 1 1 calc R U . . .
C6 C 0.5111(7) 0.7257(3) 0.5974(4) 0.0303(16) Uani 1 1 d . U . . .
C2 C 1.0407(7) 0.7173(3) 0.7709(4) 0.0287(15) Uani 1 1 d . U . . .
C35 C 0.5327(7) 0.5413(3) 0.7778(4) 0.0322(17) Uani 1 1 d . U . . .
C18 C 0.8849(7) 0.8210(3) 0.8391(4) 0.0322(16) Uani 1 1 d . U . . .
H016 H 0.905743 0.786885 0.857751 0.039 Uiso 1 1 calc R U . . .
C50 C 1.2325(7) 0.6774(3) 0.9751(4) 0.0328(17) Uani 1 1 d . U . . .
H017 H 1.313712 0.690243 1.003049 0.039 Uiso 1 1 calc R U . . .
C43 C 0.8380(7) 0.4763(3) 0.9655(5) 0.0357(18) Uani 1 1 d . U . . .
H018 H 0.807757 0.467541 1.005022 0.043 Uiso 1 1 calc R U . . .
C7 C 0.6647(8) 0.8026(3) 0.5943(4) 0.0346(17) Uani 1 1 d . U . . .
C11 C 0.8507(7) 0.6026(3) 0.5636(4) 0.0345(17) Uani 1 1 d . U . . .
C22 C 0.7421(8) 0.8801(3) 0.7577(5) 0.0378(18) Uani 1 1 d . U . . .
H01B H 0.666595 0.885937 0.720565 0.045 Uiso 1 1 calc R U . . .
C28 C 0.3747(7) 0.8006(3) 0.6975(4) 0.0305(16) Uani 1 1 d . U . . .
H01C H 0.377983 0.782040 0.656803 0.037 Uiso 1 1 calc R U . . .
C13 C 0.6001(6) 0.6794(3) 0.8277(4) 0.0217(14) Uani 1 1 d . U . . .
C5 C 0.8021(6) 0.5445(3) 0.6856(4) 0.0268(15) Uani 1 1 d . U . . .
C44 C 0.9028(8) 0.4383(3) 0.9364(4) 0.0372(19) Uani 1 1 d . U . . .
H01F H 0.916419 0.404114 0.955946 0.045 Uiso 1 1 calc R U . . .
C27 C 0.2530(7) 0.8230(3) 0.7027(4) 0.0344(17) Uani 1 1 d . U . . .
H2 H 0.176560 0.819805 0.665449 0.041 Uiso 1 1 calc R U . . .
C3 C 1.0200(7) 0.6927(3) 0.6343(4) 0.0283(15) Uani 1 1 d . U . . .
C45 C 0.9485(7) 0.4508(3) 0.8774(4) 0.0347(18) Uani 1 1 d . U . . .
H01I H 0.994996 0.425364 0.858036 0.042 Uiso 1 1 calc R U . . .
C25 C 0.3584(8) 0.8554(3) 0.8165(4) 0.0371(18) Uani 1 1 d . U . . .
H01J H 0.353170 0.874182 0.856745 0.044 Uiso 1 1 calc R U . . .
C26 C 0.2454(8) 0.8496(3) 0.7621(5) 0.0366(18) Uani 1 1 d . U . . .
H01K H 0.163475 0.863918 0.765781 0.044 Uiso 1 1 calc R U . . .
C34 C 0.4627(8) 0.5316(3) 0.6087(4) 0.0365(18) Uani 1 1 d . U . . .
H01L H 0.539270 0.510952 0.626723 0.044 Uiso 1 1 calc R U . . .
C39 C 0.5719(7) 0.4510(3) 0.8245(5) 0.0346(18) Uani 1 1 d . U . . .
H01M H 0.616983 0.418472 0.826429 0.042 Uiso 1 1 calc R U . . .
C24 C 0.4805(8) 0.8336(3) 0.8121(4) 0.0340(17) Uani 1 1 d . U . . .
H01N H 0.556331 0.837666 0.849589 0.041 Uiso 1 1 calc R U . . .
C38 C 0.4800(8) 0.4587(3) 0.8642(5) 0.0396(19) Uani 1 1 d . U . . .
H01O H 0.465533 0.431860 0.894335 0.048 Uiso 1 1 calc R U . . .
C31 C 0.2345(7) 0.5918(3) 0.5561(4) 0.0382(19) Uani 1 1 d . U . . .
H01P H 0.158205 0.612500 0.537858 0.046 Uiso 1 1 calc R U . . .
C36 C 0.4340(8) 0.5470(3) 0.8164(5) 0.0391(19) Uani 1 1 d . U . . .
H01Q H 0.384766 0.578663 0.812984 0.047 Uiso 1 1 calc R U . . .
C9 C 0.7720(7) 0.7046(3) 0.5301(4) 0.0340(17) Uani 1 1 d . U . . .
C32 C 0.2514(8) 0.5447(4) 0.5232(5) 0.045(2) Uani 1 1 d . U . . .
H01S H 0.186166 0.533566 0.483681 0.054 Uiso 1 1 calc R U . . .
C20 C 0.9392(9) 0.9146(4) 0.8385(6) 0.053(2) Uani 1 1 d . U . . .
H01T H 0.995456 0.943202 0.856745 0.064 Uiso 1 1 calc R U . . .
C21 C 0.8256(9) 0.9230(3) 0.7847(6) 0.050(2) Uani 1 1 d . U . . .
H01U H 0.804863 0.957228 0.766403 0.060 Uiso 1 1 calc R U . . .
C19 C 0.9695(8) 0.8639(3) 0.8653(5) 0.041(2) Uani 1 1 d . U . . .
H01V H 1.047114 0.858274 0.901222 0.049 Uiso 1 1 calc R U . . .
C33 C 0.3652(9) 0.5140(3) 0.5488(5) 0.045(2) Uani 1 1 d . U . . .
H01W H 0.377278 0.482088 0.526730 0.054 Uiso 1 1 calc R U . . .
C37 C 0.4097(9) 0.5060(3) 0.8593(5) 0.044(2) Uani 1 1 d . U . . .
H01X H 0.345327 0.510523 0.884857 0.053 Uiso 1 1 calc R U . . .

loop_
_atom_site_aniso_label
_atom_site_aniso_U_11
_atom_site_aniso_U_22
_atom_site_aniso_U_33
_atom_site_aniso_U_23
_atom_site_aniso_U_13
_atom_site_aniso_U_12
Fe2 0.0192(5) 0.0276(5) 0.0179(5) 0.0007(4) 0.0066(4) 0.0023(4)
Fe1 0.0211(5) 0.0348(6) 0.0202(6) 0.0002(5) 0.0089(4) -0.0012(4)
Fe4 0.0246(5) 0.0368(6) 0.0189(6) 0.0018(5) 0.0056(4) 0.0015(4)
Fe3 0.0278(5) 0.0307(6) 0.0191(6) 0.0041(5) 0.0087(4) 0.0052(4)
P2 0.0207(7) 0.0257(8) 0.0186(8) 0.0018(7) 0.0067(6) 0.0000(6)
P1 0.0215(7) 0.0274(8) 0.0241(9) 0.0024(7) 0.0072(6) 0.0020(6)
P3 0.0194(7) 0.0286(9) 0.0248(9) -0.0030(7) 0.0045(6) 0.0013(6)
O3 0.028(2) 0.045(3) 0.024(3) 0.002(2) 0.009(2) 0.003(2)
O1 0.032(3) 0.047(3) 0.027(3) 0.010(2) 0.001(2) -0.007(2)
O7 0.031(3) 0.039(3) 0.043(3) 0.002(3) 0.012(2) 0.002(2)
O2 0.038(3) 0.047(3) 0.032(3) 0.009(3) 0.017(2) 0.005(2)
O9 0.030(3) 0.065(4) 0.033(3) -0.008(3) -0.001(2) 0.002(2)
O5 0.027(3) 0.048(3) 0.039(3) -0.004(3) -0.006(2) 0.004(2)
O8 0.044(3) 0.056(4) 0.036(3) 0.008(3) 0.015(3) -0.001(3)
O10 0.041(3) 0.047(3) 0.041(3) -0.008(3) 0.018(3) 0.001(2)
O4 0.040(3) 0.032(3) 0.040(3) -0.009(3) 0.014(2) 0.012(2)
O6 0.053(3) 0.044(3) 0.033(3) 0.004(3) 0.013(3) 0.007(3)
C41 0.023(3) 0.024(3) 0.026(3) 0.005(3) -0.002(3) 0.000(2)
C47 0.024(3) 0.023(3) 0.021(3) 0.004(3) 0.007(3) -0.002(2)
C1 0.023(3) 0.034(3) 0.017(3) 0.005(3) 0.009(3) 0.008(3)
C48 0.028(3) 0.028(3) 0.028(4) 0.002(3) 0.005(3) 0.003(3)
C14 0.021(3) 0.027(3) 0.016(3) -0.001(3) 0.014(2) 0.000(2)
C4 0.025(3) 0.031(3) 0.019(3) 0.003(3) 0.011(3) 0.000(3)
C42 0.026(3) 0.041(4) 0.025(4) 0.011(3) 0.006(3) -0.002(3)
C16 0.022(3) 0.033(3) 0.019(3) 0.001(3) 0.011(2) -0.005(2)
C17 0.021(3) 0.031(3) 0.032(4) 0.000(3) 0.012(3) -0.003(3)
C29 0.023(3) 0.032(3) 0.031(4) -0.002(3) 0.007(3) -0.001(3)
C15 0.020(3) 0.029(3) 0.023(3) -0.003(3) 0.007(2) -0.002(2)
C40 0.024(3) 0.032(3) 0.031(4) -0.005(3) 0.011(3) -0.006(3)
C30 0.022(3) 0.037(4) 0.034(4) -0.007(3) 0.004(3) 0.002(3)
C51 0.023(3) 0.032(3) 0.031(4) 0.005(3) 0.008(3) -0.004(3)
C23 0.020(3) 0.028(3) 0.027(4) 0.004(3) 0.007(3) 0.000(2)
C49 0.035(3) 0.032(4) 0.023(4) -0.007(3) 0.008(3) -0.005(3)
C12 0.026(3) 0.030(3) 0.024(4) -0.003(3) 0.008(3) 0.001(3)
C52 0.024(3) 0.029(3) 0.019(3) 0.001(3) 0.010(3) -0.001(2)
C8 0.032(3) 0.040(4) 0.024(4) 0.006(3) 0.005(3) 0.005(3)
C10 0.031(3) 0.035(4) 0.034(4) 0.003(3) 0.016(3) 0.006(3)
C46 0.025(3) 0.028(3) 0.030(4) 0.003(3) 0.008(3) 0.000(3)
C6 0.032(3) 0.028(3) 0.034(4) 0.001(3) 0.013(3) 0.007(3)
C2 0.028(3) 0.036(4) 0.025(4) 0.004(3) 0.014(3) -0.003(3)
C35 0.023(3) 0.035(4) 0.038(4) -0.002(3) 0.005(3) -0.005(3)
C18 0.029(3) 0.044(4) 0.027(4) 0.006(3) 0.012(3) -0.003(3)
C50 0.027(3) 0.038(4) 0.032(4) 0.006(3) 0.004(3) -0.008(3)
C43 0.036(4) 0.032(4) 0.038(4) 0.008(3) 0.008(3) -0.008(3)
C7 0.036(4) 0.037(4) 0.030(4) 0.003(3) 0.006(3) 0.007(3)
C11 0.032(4) 0.044(4) 0.027(4) -0.001(3) 0.006(3) -0.005(3)
C22 0.035(4) 0.034(4) 0.044(5) 0.005(3) 0.010(3) -0.004(3)
C28 0.026(3) 0.038(4) 0.027(4) 0.003(3) 0.005(3) -0.001(3)
C13 0.017(3) 0.028(3) 0.021(3) 0.002(3) 0.006(2) 0.001(2)
C5 0.020(3) 0.038(4) 0.027(4) -0.002(3) 0.014(3) 0.006(3)
C44 0.039(4) 0.028(3) 0.038(4) 0.011(3) -0.003(3) -0.005(3)
C27 0.024(3) 0.048(4) 0.033(4) 0.003(3) 0.011(3) 0.001(3)
C3 0.021(3) 0.042(4) 0.025(4) 0.006(3) 0.013(3) 0.003(3)
C45 0.034(3) 0.029(3) 0.038(4) 0.003(3) 0.002(3) 0.001(3)
C25 0.040(4) 0.042(4) 0.031(4) -0.007(3) 0.012(3) 0.012(3)
C26 0.027(3) 0.047(4) 0.039(4) 0.006(4) 0.016(3) 0.006(3)
C34 0.032(3) 0.040(4) 0.037(4) -0.013(3) 0.007(3) 0.005(3)
C39 0.032(3) 0.023(3) 0.047(5) 0.000(3) 0.007(3) -0.008(3)
C24 0.035(4) 0.039(4) 0.026(4) 0.002(3) 0.004(3) 0.008(3)
C38 0.044(4) 0.031(4) 0.046(5) 0.007(3) 0.016(4) -0.014(3)
C31 0.028(3) 0.048(4) 0.034(4) -0.008(4) 0.001(3) 0.008(3)
C36 0.041(4) 0.030(4) 0.050(5) -0.004(3) 0.018(4) -0.002(3)
C9 0.033(3) 0.050(4) 0.021(4) 0.006(3) 0.010(3) -0.005(3)
C32 0.035(4) 0.058(5) 0.039(4) -0.015(4) 0.001(3) 0.003(3)
C20 0.045(4) 0.051(5) 0.063(6) -0.010(4) 0.014(4) -0.019(4)
C21 0.051(5) 0.030(4) 0.070(6) 0.003(4) 0.017(4) -0.009(3)
C19 0.032(4) 0.052(4) 0.039(4) -0.007(4) 0.008(3) -0.011(3)
C33 0.052(5) 0.041(4) 0.039(4) -0.016(4) 0.008(4) 0.004(3)
C37 0.051(4) 0.039(4) 0.053(5) 0.000(4) 0.033(4) -0.014(3)

loop_
_atom_type_symbol
_atom_type_description
_atom_type_scat_dispersion_real
_atom_type_scat_dispersion_imag
_atom_type_scat_source
C C 0.0181 0.0091 'International Tables Vol C Tables 4.2.6.8 and 6.1.1.4'
H H 0.0000 0.0000 'International Tables Vol C Tables 4.2.6.8 and 6.1.1.4'
Fe Fe -1.1336 3.1974 'International Tables Vol C Tables 4.2.6.8 and 6.1.1.4'
O O 0.0492 0.0322 'International Tables Vol C Tables 4.2.6.8 and 6.1.1.4'
P P 0.2955 0.4335 'International Tables Vol C Tables 4.2.6.8 and 6.1.1.4'

loop_
_geom_angle_atom_site_label_1
_geom_angle_atom_site_label_2
_geom_angle_atom_site_label_3
_geom_angle
_geom_angle_site_symmetry_1
_geom_angle_site_symmetry_3
_geom_angle_publ_flag
Fe1 Fe2 Fe4 56.90(4) . . ?
P2 Fe2 Fe1 103.89(6) . . ?
P2 Fe2 Fe4 158.36(7) . . ?
P3 Fe2 Fe1 133.48(7) . . ?
P3 Fe2 Fe4 101.75(6) . . ?
P3 Fe2 P2 84.38(7) . . ?
C1 Fe2 Fe1 48.9(2) . . ?
C1 Fe2 Fe4 45.9(2) . . ?
C1 Fe2 P2 115.0(2) . . ?
C1 Fe2 P3 85.8(2) . . ?
C1 Fe2 C4 100.2(3) . . ?
C1 Fe2 C5 136.0(3) . . ?
C4 Fe2 Fe1 52.0(2) . . ?
C4 Fe2 Fe4 84.4(2) . . ?
C4 Fe2 P2 90.7(2) . . ?
C4 Fe2 P3 173.5(2) . . ?
C5 Fe2 Fe1 125.5(2) . . ?
C5 Fe2 Fe4 92.1(2) . . ?
C5 Fe2 P2 108.5(2) . . ?
C5 Fe2 P3 92.7(2) . . ?
C5 Fe2 C4 84.7(3) . . ?
Fe2 Fe1 Fe3 87.23(4) . . ?
Fe4 Fe1 Fe2 63.56(4) . . ?
Fe4 Fe1 Fe3 61.29(4) . . ?
C1 Fe1 Fe2 43.8(2) . . ?
C1 Fe1 Fe4 49.3(2) . . ?
C1 Fe1 Fe3 43.5(2) . . ?
C1 Fe1 C4 90.2(3) . . ?
C4 Fe1 Fe2 46.95(19) . . ?
C4 Fe1 Fe4 86.13(19) . . ?
C4 Fe1 Fe3 133.35(19) . . ?
C8 Fe1 Fe2 141.5(2) . . ?
C8 Fe1 Fe4 100.5(2) . . ?
C8 Fe1 Fe3 55.5(2) . . ?
C8 Fe1 C1 98.6(3) . . ?
C8 Fe1 C4 171.2(3) . . ?
C2 Fe1 Fe2 112.2(2) . . ?
C2 Fe1 Fe4 173.5(2) . . ?
C2 Fe1 Fe3 124.5(2) . . ?
C2 Fe1 C1 131.7(3) . . ?
C2 Fe1 C4 87.4(3) . . ?
C2 Fe1 C8 85.8(3) . . ?
C3 Fe1 Fe2 120.8(3) . . ?
C3 Fe1 Fe4 80.7(2) . . ?
C3 Fe1 Fe3 115.9(2) . . ?
C3 Fe1 C1 130.0(3) . . ?
C3 Fe1 C4 87.7(3) . . ?
C3 Fe1 C8 87.6(3) . . ?
C3 Fe1 C2 98.2(3) . . ?
Fe1 Fe4 Fe2 59.53(4) . . ?
Fe1 Fe4 Fe3 61.31(4) . . ?
Fe3 Fe4 Fe2 85.18(5) . . ?
C1 Fe4 Fe2 41.7(2) . . ?
C1 Fe4 Fe1 50.0(2) . . ?
C1 Fe4 Fe3 43.5(2) . . ?
C10 Fe4 Fe2 109.5(3) . . ?
C10 Fe4 Fe1 160.8(3) . . ?
C10 Fe4 Fe3 104.0(2) . . ?
C10 Fe4 C1 111.0(3) . . ?
C11 Fe4 Fe2 91.2(3) . . ?
C11 Fe4 Fe1 101.8(2) . . ?
C11 Fe4 Fe3 162.0(2) . . ?
C11 Fe4 C1 131.3(3) . . ?
C11 Fe4 C10 93.8(3) . . ?
C9 Fe4 Fe2 153.5(3) . . ?
C9 Fe4 Fe1 94.3(3) . . ?
C9 Fe4 Fe3 77.5(3) . . ?
C9 Fe4 C1 119.1(3) . . ?
C9 Fe4 C10 94.2(3) . . ?
C9 Fe4 C11 99.1(4) . . ?
Fe4 Fe3 Fe1 57.40(4) . . ?
P1 Fe3 Fe1 98.74(6) . . ?
P1 Fe3 Fe4 142.75(7) . . ?
C1 Fe3 Fe1 48.1(2) . . ?
C1 Fe3 Fe4 47.6(2) . . ?
C1 Fe3 P1 95.2(2) . . ?
C1 Fe3 C8 92.3(3) . . ?
C1 Fe3 C7 162.4(3) . . ?
C8 Fe3 Fe1 44.5(2) . . ?
C8 Fe3 Fe4 89.3(2) . . ?
C8 Fe3 P1 90.6(2) . . ?
C6 Fe3 Fe1 140.3(2) . . ?
C6 Fe3 Fe4 85.7(2) . . ?
C6 Fe3 P1 103.9(3) . . ?
C6 Fe3 C1 97.2(3) . . ?
C6 Fe3 C8 161.7(3) . . ?
C6 Fe3 C7 87.8(3) . . ?
C7 Fe3 Fe1 119.9(3) . . ?
C7 Fe3 Fe4 116.6(3) . . ?
C7 Fe3 P1 99.9(3) . . ?
C7 Fe3 C8 78.7(3) . . ?
C41 P2 Fe2 116.2(2) . . ?
C41 P2 C47 97.6(3) . . ?
C41 P2 C16 103.0(3) . . ?
C47 P2 Fe2 119.1(2) . . ?
C47 P2 C16 104.8(3) . . ?
C16 P2 Fe2 113.7(2) . . ?
C14 P1 Fe3 112.4(2) . . ?
C17 P1 Fe3 114.4(3) . . ?
C17 P1 C14 100.7(3) . . ?
C23 P1 Fe3 120.4(2) . . ?
C23 P1 C14 105.9(3) . . ?
C23 P1 C17 100.7(3) . . ?
C29 P3 Fe2 118.1(3) . . ?
C29 P3 C35 97.9(3) . . ?
C15 P3 Fe2 108.3(2) . . ?
C15 P3 C29 107.0(3) . . ?
C15 P3 C35 104.6(4) . . ?
C35 P3 Fe2 119.6(2) . . ?
C42 C41 P2 121.8(6) . . ?
C42 C41 C46 119.1(6) . . ?
C46 C41 P2 119.0(6) . . ?
C48 C47 P2 123.8(5) . . ?
C52 C47 P2 118.5(5) . . ?
C52 C47 C48 117.5(6) . . ?
Fe2 C1 Fe1 87.4(3) . . ?
Fe2 C1 Fe4 92.3(3) . . ?
Fe2 C1 Fe3 175.3(4) . . ?
Fe4 C1 Fe1 80.7(3) . . ?
Fe3 C1 Fe1 88.4(3) . . ?
Fe3 C1 Fe4 88.9(3) . . ?
C47 C48 H00L 119.2 . . ?
C49 C48 C47 121.6(7) . . ?
C49 C48 H00L 119.2 . . ?
P1 C14 H00A 106.3 . . ?
P1 C14 H00B 106.3 . . ?
H00A C14 H00B 106.4 . . ?
C13 C14 P1 124.0(4) . . ?
C13 C14 H00A 106.3 . . ?
C13 C14 H00B 106.3 . . ?
Fe2 C4 Fe1 81.1(3) . . ?
O3 C4 Fe2 145.9(6) . . ?
O3 C4 Fe1 132.9(5) . . ?
C41 C42 H00O 120.4 . . ?
C43 C42 C41 119.2(8) . . ?
C43 C42 H00O 120.4 . . ?
P2 C16 H00C 108.3 . . ?
P2 C16 H00D 108.3 . . ?
H00C C16 H00D 107.4 . . ?
C13 C16 P2 116.1(5) . . ?
C13 C16 H00C 108.3 . . ?
C13 C16 H00D 108.3 . . ?
C18 C17 P1 123.0(6) . . ?
C22 C17 P1 118.9(6) . . ?
C22 C17 C18 118.1(7) . . ?
C30 C29 P3 121.2(6) . . ?
C34 C29 P3 117.6(5) . . ?
C34 C29 C30 120.7(7) . . ?
P3 C15 H00E 108.2 . . ?
P3 C15 H00F 108.2 . . ?
H00E C15 H00F 107.3 . . ?
C13 C15 P3 116.5(4) . . ?
C13 C15 H00E 108.2 . . ?
C13 C15 H00F 108.2 . . ?
C35 C40 H00T 118.9 . . ?
C39 C40 H00T 118.9 . . ?
C39 C40 C35 122.2(7) . . ?
C29 C30 H00U 121.0 . . ?
C29 C30 C31 118.0(7) . . ?
C31 C30 H00U 121.0 . . ?
C52 C51 H00V 119.5 . . ?
C50 C51 H00V 119.5 . . ?
C50 C51 C52 120.9(7) . . ?
C28 C23 P1 122.6(6) . . ?
C28 C23 C24 116.9(7) . . ?
C24 C23 P1 120.5(5) . . ?
C48 C49 H00X 120.2 . . ?
C48 C49 C50 119.6(7) . . ?
C50 C49 H00X 120.2 . . ?
H00G C12 H00H 109.5 . . ?
H00G C12 H00I 109.5 . . ?
H00H C12 H00I 109.5 . . ?
C13 C12 H00G 109.5 . . ?
C13 C12 H00H 109.5 . . ?
C13 C12 H00I 109.5 . . ?
C47 C52 H00Z 119.5 . . ?
C51 C52 C47 120.9(7) . . ?
C51 C52 H00Z 119.5 . . ?
Fe1 C8 Fe3 80.0(3) . . ?
O7 C8 Fe1 149.5(6) . . ?
O7 C8 Fe3 130.4(6) . . ?
O9 C10 Fe4 171.4(7) . . ?
C41 C46 H012 119.9 . . ?
C45 C46 C41 120.2(7) . . ?
C45 C46 H012 119.9 . . ?
O5 C6 Fe3 175.5(8) . . ?
O1 C2 Fe1 171.6(7) . . ?
C40 C35 P3 122.0(6) . . ?
C40 C35 C36 116.6(7) . . ?
C36 C35 P3 121.4(6) . . ?
C17 C18 H016 119.9 . . ?
C19 C18 C17 120.2(7) . . ?
C19 C18 H016 119.9 . . ?
C51 C50 C49 119.4(6) . . ?
C51 C50 H017 120.3 . . ?
C49 C50 H017 120.3 . . ?
C42 C43 H018 119.1 . . ?
C44 C43 C42 121.9(8) . . ?
C44 C43 H018 119.1 . . ?
O6 C7 Fe3 178.3(7) . . ?
O10 C11 Fe4 176.3(7) . . ?
C17 C22 H01B 119.2 . . ?
C17 C22 C21 121.6(8) . . ?
C21 C22 H01B 119.2 . . ?
C23 C28 H01C 119.3 . . ?
C23 C28 C27 121.4(7) . . ?
C27 C28 H01C 119.3 . . ?
C14 C13 C16 106.4(5) . . ?
C14 C13 C15 115.8(6) . . ?
C14 C13 C12 108.6(5) . . ?
C15 C13 C16 113.6(5) . . ?
C12 C13 C16 105.3(5) . . ?
C12 C13 C15 106.6(5) . . ?
O4 C5 Fe2 175.5(7) . . ?
C43 C44 H01F 120.2 . . ?
C43 C44 C45 119.6(7) . . ?
C45 C44 H01F 120.2 . . ?
C28 C27 H2 119.8 . . ?
C26 C27 C28 120.3(7) . . ?
C26 C27 H2 119.8 . . ?
O2 C3 Fe1 172.2(7) . . ?
C46 C45 H01I 120.1 . . ?
C44 C45 C46 119.9(8) . . ?
C44 C45 H01I 120.1 . . ?
C26 C25 H01J 119.7 . . ?
C26 C25 C24 120.5(8) . . ?
C24 C25 H01J 119.7 . . ?
C27 C26 C25 120.0(7) . . ?
C27 C26 H01K 120.0 . . ?
C25 C26 H01K 120.0 . . ?
C29 C34 H01L 119.8 . . ?
C29 C34 C33 120.3(7) . . ?
C33 C34 H01L 119.8 . . ?
C40 C39 H01M 120.1 . . ?
C38 C39 C40 119.7(7) . . ?
C38 C39 H01M 120.1 . . ?
C23 C24 H01N 119.6 . . ?
C25 C24 C23 120.9(7) . . ?
C25 C24 H01N 119.6 . . ?
C39 C38 H01O 120.0 . . ?
C37 C38 C39 120.1(8) . . ?
C37 C38 H01O 120.0 . . ?
C30 C31 H01P 119.2 . . ?
C32 C31 C30 121.7(7) . . ?
C32 C31 H01P 119.2 . . ?
C35 C36 H01Q 119.6 . . ?
C37 C36 C35 120.8(8) . . ?
C37 C36 H01Q 119.6 . . ?
O8 C9 Fe4 175.5(8) . . ?
C31 C32 H01S 120.0 . . ?
C31 C32 C33 120.0(7) . . ?
C33 C32 H01S 120.0 . . ?
C21 C20 H01T 120.0 . . ?
C19 C20 H01T 120.0 . . ?
C19 C20 C21 120.0(8) . . ?
C22 C21 H01U 120.1 . . ?
C20 C21 C22 119.7(8) . . ?
C20 C21 H01U 120.1 . . ?
C18 C19 H01V 119.8 . . ?
C20 C19 C18 120.4(8) . . ?
C20 C19 H01V 119.8 . . ?
C34 C33 H01W 120.4 . . ?
C32 C33 C34 119.2(8) . . ?
C32 C33 H01W 120.4 . . ?
C38 C37 C36 120.4(8) . . ?
C38 C37 H01X 119.8 . . ?
C36 C37 H01X 119.8 . . ?

loop_
_geom_bond_atom_site_label_1
_geom_bond_atom_site_label_2
_geom_bond_distance
_geom_bond_site_symmetry_2
_geom_bond_publ_flag
Fe2 Fe1 2.6016(15) . ?
Fe2 Fe4 2.7028(16) . ?
Fe2 P2 2.269(2) . ?
Fe2 P3 2.2545(19) . ?
Fe2 C1 1.801(7) . ?
Fe2 C4 1.924(7) . ?
Fe2 C5 1.802(7) . ?
Fe1 Fe4 2.5287(15) . ?
Fe1 Fe3 2.6332(15) . ?
Fe1 C1 1.962(7) . ?
Fe1 C4 2.075(7) . ?
Fe1 C8 1.876(8) . ?
Fe1 C2 1.806(7) . ?
Fe1 C3 1.775(7) . ?
Fe4 Fe3 2.6326(16) . ?
Fe4 C1 1.943(7) . ?
Fe4 C10 1.807(8) . ?
Fe4 C11 1.794(9) . ?
Fe4 C9 1.752(8) . ?
Fe3 P1 2.247(2) . ?
Fe3 C1 1.813(7) . ?
Fe3 C8 2.203(8) . ?
Fe3 C6 1.778(8) . ?
Fe3 C7 1.815(8) . ?
P2 C41 1.835(7) . ?
P2 C47 1.840(7) . ?
P2 C16 1.882(7) . ?
P1 C14 1.836(7) . ?
P1 C17 1.827(7) . ?
P1 C23 1.822(7) . ?
P3 C29 1.839(7) . ?
P3 C15 1.818(7) . ?
P3 C35 1.842(8) . ?
O3 C4 1.159(8) . ?
O1 C2 1.147(9) . ?
O7 C8 1.167(9) . ?
O2 C3 1.144(9) . ?
O9 C10 1.148(9) . ?
O5 C6 1.154(9) . ?
O8 C9 1.165(9) . ?
O10 C11 1.159(9) . ?
O4 C5 1.149(8) . ?
O6 C7 1.150(9) . ?
C41 C42 1.392(11) . ?
C41 C46 1.403(10) . ?
C47 C48 1.404(10) . ?
C47 C52 1.401(9) . ?
C48 H00L 0.9300 . ?
C48 C49 1.387(9) . ?
C14 H00A 0.9700 . ?
C14 H00B 0.9700 . ?
C14 C13 1.531(9) . ?
C42 H00O 0.9300 . ?
C42 C43 1.389(10) . ?
C16 H00C 0.9700 . ?
C16 H00D 0.9700 . ?
C16 C13 1.573(9) . ?
C17 C18 1.401(10) . ?
C17 C22 1.378(10) . ?
C29 C30 1.391(9) . ?
C29 C34 1.371(10) . ?
C15 H00E 0.9700 . ?
C15 H00F 0.9700 . ?
C15 C13 1.564(9) . ?
C40 H00T 0.9300 . ?
C40 C35 1.392(10) . ?
C40 C39 1.380(11) . ?
C30 H00U 0.9300 . ?
C30 C31 1.397(10) . ?
C51 H00V 0.9300 . ?
C51 C52 1.386(9) . ?
C51 C50 1.379(11) . ?
C23 C28 1.390(9) . ?
C23 C24 1.407(11) . ?
C49 H00X 0.9300 . ?
C49 C50 1.399(10) . ?
C12 H00G 0.9600 . ?
C12 H00H 0.9600 . ?
C12 H00I 0.9600 . ?
C12 C13 1.547(10) . ?
C52 H00Z 0.9300 . ?
C46 H012 0.9300 . ?
C46 C45 1.392(10) . ?
C35 C36 1.414(11) . ?
C18 H016 0.9300 . ?
C18 C19 1.392(11) . ?
C50 H017 0.9300 . ?
C43 H018 0.9300 . ?
C43 C44 1.362(12) . ?
C22 H01B 0.9300 . ?
C22 C21 1.388(11) . ?
C28 H01C 0.9300 . ?
C28 C27 1.393(10) . ?
C44 H01F 0.9300 . ?
C44 C45 1.389(12) . ?
C27 H2 0.9300 . ?
C27 C26 1.360(12) . ?
C45 H01I 0.9300 . ?
C25 H01J 0.9300 . ?
C25 C26 1.370(11) . ?
C25 C24 1.386(10) . ?
C26 H01K 0.9300 . ?
C34 H01L 0.9300 . ?
C34 C33 1.407(11) . ?
C39 H01M 0.9300 . ?
C39 C38 1.377(12) . ?
C24 H01N 0.9300 . ?
C38 H01O 0.9300 . ?
C38 C37 1.372(12) . ?
C31 H01P 0.9300 . ?
C31 C32 1.371(11) . ?
C36 H01Q 0.9300 . ?
C36 C37 1.386(12) . ?
C32 H01S 0.9300 . ?
C32 C33 1.378(11) . ?
C20 H01T 0.9300 . ?
C20 C21 1.376(13) . ?
C20 C19 1.374(13) . ?
C21 H01U 0.9300 . ?
C19 H01V 0.9300 . ?
C33 H01W 0.9300 . ?
C37 H01X 0.9300 . ?

loop_
_geom_torsion_atom_site_label_1
_geom_torsion_atom_site_label_2
_geom_torsion_atom_site_label_3
_geom_torsion_atom_site_label_4
_geom_torsion
_geom_torsion_site_symmetry_1
_geom_torsion_site_symmetry_2
_geom_torsion_site_symmetry_3
_geom_torsion_site_symmetry_4
_geom_torsion_publ_flag
Fe2 Fe1 C8 Fe3 -16.6(5) . . . . ?
Fe2 Fe1 C8 O7 167.1(11) . . . . ?
Fe2 P2 C41 C42 -145.6(5) . . . . ?
Fe2 P2 C41 C46 37.8(6) . . . . ?
Fe2 P2 C47 C48 113.0(6) . . . . ?
Fe2 P2 C47 C52 -71.5(6) . . . . ?
Fe2 P2 C16 C13 -25.4(5) . . . . ?
Fe2 P3 C29 C30 -123.4(6) . . . . ?
Fe2 P3 C29 C34 64.6(7) . . . . ?
Fe2 P3 C15 C13 -50.9(6) . . . . ?
Fe2 P3 C35 C40 -39.8(7) . . . . ?
Fe2 P3 C35 C36 141.9(6) . . . . ?
Fe1 Fe2 C1 Fe4 80.6(3) . . . . ?
Fe1 Fe3 C1 Fe4 -80.7(3) . . . . ?
Fe4 Fe2 C1 Fe1 -80.6(3) . . . . ?
Fe4 Fe1 C8 Fe3 43.9(2) . . . . ?
Fe4 Fe1 C8 O7 -132.5(13) . . . . ?
Fe4 Fe3 C1 Fe1 80.7(3) . . . . ?
Fe3 Fe1 C8 O7 -176.3(15) . . . . ?
Fe3 P1 C14 C13 -75.8(6) . . . . ?
Fe3 P1 C17 C18 -99.7(7) . . . . ?
Fe3 P1 C17 C22 79.9(7) . . . . ?
Fe3 P1 C23 C28 11.4(7) . . . . ?
Fe3 P1 C23 C24 -170.2(5) . . . . ?
P2 Fe2 C1 Fe1 86.8(2) . . . . ?
P2 Fe2 C1 Fe4 167.38(13) . . . . ?
P2 C41 C42 C43 -179.7(5) . . . . ?
P2 C41 C46 C45 178.2(5) . . . . ?
P2 C47 C48 C49 176.8(6) . . . . ?
P2 C47 C52 C51 -175.8(6) . . . . ?
P2 C16 C13 C14 -61.2(6) . . . . ?
P2 C16 C13 C15 67.4(6) . . . . ?
P2 C16 C13 C12 -176.4(4) . . . . ?
P1 Fe3 C1 Fe1 -97.0(2) . . . . ?
P1 Fe3 C1 Fe4 -177.79(18) . . . . ?
P1 C14 C13 C16 157.6(5) . . . . ?
P1 C14 C13 C15 30.3(8) . . . . ?
P1 C14 C13 C12 -89.5(6) . . . . ?
P1 C17 C18 C19 -179.5(6) . . . . ?
P1 C17 C22 C21 178.5(7) . . . . ?
P1 C23 C28 C27 178.6(6) . . . . ?
P1 C23 C24 C25 -178.3(6) . . . . ?
P3 Fe2 C1 Fe1 168.6(2) . . . . ?
P3 Fe2 C1 Fe4 -110.8(2) . . . . ?
P3 C29 C30 C31 -175.7(6) . . . . ?
P3 C29 C34 C33 174.9(7) . . . . ?
P3 C15 C13 C14 98.1(6) . . . . ?
P3 C15 C13 C16 -25.5(7) . . . . ?
P3 C15 C13 C12 -141.0(5) . . . . ?
P3 C35 C36 C37 -177.9(7) . . . . ?
C41 P2 C47 C48 -121.2(6) . . . . ?
C41 P2 C47 C52 54.3(6) . . . . ?
C41 P2 C16 C13 -152.0(5) . . . . ?
C41 C42 C43 C44 2.4(11) . . . . ?
C41 C46 C45 C44 1.0(10) . . . . ?
C47 P2 C41 C42 86.5(6) . . . . ?
C47 P2 C41 C46 -90.0(6) . . . . ?
C47 P2 C16 C13 106.3(5) . . . . ?
C47 C48 C49 C50 -1.7(12) . . . . ?
C1 Fe1 C8 Fe3 -6.2(3) . . . . ?
C1 Fe1 C8 O7 177.5(13) . . . . ?
C48 C47 C52 C51 -0.1(10) . . . . ?
C48 C49 C50 C51 0.9(11) . . . . ?
C14 P1 C17 C18 21.0(7) . . . . ?
C14 P1 C17 C22 -159.3(6) . . . . ?
C14 P1 C23 C28 -117.3(6) . . . . ?
C14 P1 C23 C24 61.1(7) . . . . ?
C4 Fe2 C1 Fe1 -8.8(3) . . . . ?
C4 Fe2 C1 Fe4 71.8(3) . . . . ?
C42 C41 C46 C45 1.5(10) . . . . ?
C42 C43 C44 C45 0.1(11) . . . . ?
C16 P2 C41 C42 -20.7(6) . . . . ?
C16 P2 C41 C46 162.8(5) . . . . ?
C16 P2 C47 C48 -15.5(7) . . . . ?
C16 P2 C47 C52 159.9(5) . . . . ?
C17 P1 C14 C13 162.0(6) . . . . ?
C17 P1 C23 C28 138.2(6) . . . . ?
C17 P1 C23 C24 -43.4(7) . . . . ?
C17 C18 C19 C20 0.5(13) . . . . ?
C17 C22 C21 C20 1.4(15) . . . . ?
C29 P3 C15 C13 -179.2(5) . . . . ?
C29 P3 C35 C40 88.9(6) . . . . ?
C29 P3 C35 C36 -89.4(7) . . . . ?
C29 C30 C31 C32 3.1(13) . . . . ?
C29 C34 C33 C32 -0.8(14) . . . . ?
C15 P3 C29 C30 -1.1(7) . . . . ?
C15 P3 C29 C34 -173.1(6) . . . . ?
C15 P3 C35 C40 -161.2(6) . . . . ?
C15 P3 C35 C36 20.6(7) . . . . ?
C40 C35 C36 C37 3.8(12) . . . . ?
C40 C39 C38 C37 2.5(12) . . . . ?
C30 C29 C34 C33 2.8(13) . . . . ?
C30 C31 C32 C33 -1.2(15) . . . . ?
C23 P1 C14 C13 57.6(6) . . . . ?
C23 P1 C17 C18 129.6(7) . . . . ?
C23 P1 C17 C22 -50.7(7) . . . . ?
C23 C28 C27 C26 -0.9(12) . . . . ?
C52 C47 C48 C49 1.3(11) . . . . ?
C52 C51 C50 C49 0.4(11) . . . . ?
C8 Fe3 C1 Fe1 -6.2(3) . . . . ?
C8 Fe3 C1 Fe4 -87.0(3) . . . . ?
C46 C41 C42 C43 -3.1(10) . . . . ?
C6 Fe3 C1 Fe1 158.2(3) . . . . ?
C6 Fe3 C1 Fe4 77.4(3) . . . . ?
C2 Fe1 C8 Fe3 -137.7(3) . . . . ?
C2 Fe1 C8 O7 46.0(14) . . . . ?
C35 P3 C29 C30 106.9(7) . . . . ?
C35 P3 C29 C34 -65.1(7) . . . . ?
C35 P3 C15 C13 77.6(6) . . . . ?
C35 C40 C39 C38 0.6(11) . . . . ?
C35 C36 C37 C38 -0.9(13) . . . . ?
C18 C17 C22 C21 -1.8(13) . . . . ?
C50 C51 C52 C47 -0.8(11) . . . . ?
C43 C44 C45 C46 -1.7(11) . . . . ?
C7 Fe3 C1 Fe1 52.3(12) . . . . ?
C7 Fe3 C1 Fe4 -28.4(12) . . . . ?
C22 C17 C18 C19 0.9(12) . . . . ?
C28 C23 C24 C25 0.2(11) . . . . ?
C28 C27 C26 C25 1.4(13) . . . . ?
C5 Fe2 C1 Fe1 -101.8(4) . . . . ?
C5 Fe2 C1 Fe4 -21.2(5) . . . . ?
C3 Fe1 C8 Fe3 124.0(3) . . . . ?
C3 Fe1 C8 O7 -52.4(14) . . . . ?
C26 C25 C24 C23 0.3(13) . . . . ?
C34 C29 C30 C31 -3.9(12) . . . . ?
C39 C40 C35 P3 178.0(6) . . . . ?
C39 C40 C35 C36 -3.7(11) . . . . ?
C39 C38 C37 C36 -2.3(13) . . . . ?
C24 C23 C28 C27 0.1(11) . . . . ?
C24 C25 C26 C27 -1.1(13) . . . . ?
C31 C32 C33 C34 0.0(15) . . . . ?
C21 C20 C19 C18 -1.0(15) . . . . ?
C19 C20 C21 C22 0.0(16) . . . . ?
